data_4073119
loop_
_publ_author_name
'Barrett, Anthony G. M.'
'Crimmin, Mark R.'
'Hill, Michael S.'
'Hitchcock, Peter B.'
'Procopiou, Panayiotis A.'

_publ_section_title
;
 Reactions of \b-Diketiminate-Stabilized Calcium Amides with
 9-Borabicyclo[3.3.1]nonane (9-BBN)
;
_journal_issue 16
_journal_name_full Organometallics
_journal_page_first 4076
_journal_paper_doi 10.1021/om070083t
_journal_volume 26
_journal_year 2007
_chemical_compound_source 'synthesis as described'
_chemical_formula_moiety 'C41 H65 B Ca N2 O'
_chemical_formula_sum 'C41 H65 B Ca N2 O'
_chemical_formula_weight 652.84
_chemical_name_systematic
;
 ?
;
_space_group_IT_number 2
_symmetry_cell_setting triclinic
_symmetry_Int_Tables_number 2
_symmetry_space_group_name_Hall '-P 1'
_symmetry_space_group_name_H-M 'P -1'
_atom_sites_solution_hydrogens geom
_atom_sites_solution_primary direct
_atom_sites_solution_secondary difmap
_audit_conform_dict_location ftp://ftp.iucr.org/pub/cif_core.dic
_audit_conform_dict_name cif_core.dic
_audit_conform_dict_version 2.3
_audit_creation_date 2006-05-17T13:31:19-00:00
_audit_creation_method 'WinGX routine CIF_UPDATE'
_cell_angle_alpha 103.568(10)
_cell_angle_beta 101.002(9)
_cell_angle_gamma 97.642(5)
_cell_formula_units_Z 4
_cell_length_a 12.2271(17)
_cell_length_b 18.577(3)
_cell_length_c 18.876(2)
_cell_measurement_reflns_used 422544
_cell_measurement_temperature 173(2)
_cell_measurement_theta_max 22.986
_cell_measurement_theta_min 3.395
_cell_measurement_wavelength 0.71073
_cell_volume 4019.7(10)
_computing_cell_refinement 'HKL Scalepack (Otwinowski & Minor 1997)'
_computing_data_collection 'Collect (Nonius BV, 1997-2000)'
_computing_data_reduction 'HKL Denzo and Scalepack (Otwinowski & Minor 1997)'
_computing_molecular_graphics 'Ortep-3 for Windows (Farrugia, 1997)'
_computing_publication_material 'WinGX publication routines (Farrugia, 1999)'
_computing_structure_refinement 'SHELXL-97 (Sheldrick, 1997)'
_computing_structure_solution 'SHELXS-86 (Sheldrick, 1986)'
_diffrn_ambient_temperature 173(2)
_diffrn_detector 'CCD plate'
_diffrn_detector_area_resol_mean 9
_diffrn_measured_fraction_theta_full 0.923
_diffrn_measured_fraction_theta_max 0.923
_diffrn_measurement_device '95mm CCD camera on \k-goniostat'
_diffrn_measurement_device_type KappaCCD
_diffrn_measurement_method 'CCD rotation images, thick slices'
_diffrn_orient_matrix_type 'by Nonius Collect from scalepack cell'
_diffrn_orient_matrix_UB_11 -0.27046E-1
_diffrn_orient_matrix_UB_12 -0.128181E-1
_diffrn_orient_matrix_UB_13 0.430826E-1
_diffrn_orient_matrix_UB_21 0.518182E-1
_diffrn_orient_matrix_UB_22 -0.372741E-1
_diffrn_orient_matrix_UB_23 0.12074E-2
_diffrn_orient_matrix_UB_31 0.614377E-1
_diffrn_orient_matrix_UB_32 0.402865E-1
_diffrn_orient_matrix_UB_33 0.357619E-1
_diffrn_radiation_monochromator graphite
_diffrn_radiation_probe x-ray
_diffrn_radiation_type MoK\a
_diffrn_radiation_wavelength 0.71073
_diffrn_reflns_av_R_equivalents 0.089
_diffrn_reflns_av_unetI/netI 0.0941
_diffrn_reflns_limit_h_max 13
_diffrn_reflns_limit_h_min -13
_diffrn_reflns_limit_k_max 20
_diffrn_reflns_limit_k_min -20
_diffrn_reflns_limit_l_max 18
_diffrn_reflns_limit_l_min -19
_diffrn_reflns_number 30593
_diffrn_reflns_theta_full 23.02
_diffrn_reflns_theta_max 23.02
_diffrn_reflns_theta_min 3.42
_diffrn_source 'Enraf Nonius FR590'
_exptl_absorpt_coefficient_mu 0.187
_exptl_absorpt_correction_T_max 0.990
_exptl_absorpt_correction_T_min 0.941
_exptl_absorpt_correction_type multi-scan
_exptl_absorpt_process_details
;
        [c.f. r.h. blessing, acta cryst. (1995), a51, 33-38]
;
_exptl_crystal_colour colourless
_exptl_crystal_density_diffrn 1.079
_exptl_crystal_density_method 'not measured'
_exptl_crystal_description prism
_exptl_crystal_F_000 1432
_exptl_crystal_size_max 0.3
_exptl_crystal_size_mid 0.1
_exptl_crystal_size_min 0.05
_refine_diff_density_max 0.227
_refine_diff_density_min -0.25
_refine_diff_density_rms 0.054
_refine_ls_extinction_method none
_refine_ls_goodness_of_fit_ref 1.134
_refine_ls_hydrogen_treatment mixed
_refine_ls_matrix_type full
_refine_ls_number_parameters 857
_refine_ls_number_reflns 10365
_refine_ls_number_restraints 0
_refine_ls_restrained_S_all 1.134
_refine_ls_R_factor_all 0.1404
_refine_ls_R_factor_gt 0.0789
_refine_ls_shift/su_max 0.003
_refine_ls_shift/su_mean 0
_refine_ls_structure_factor_coef Fsqd
_refine_ls_weighting_details 'calc w=1/[\s^2^(Fo^2^)+(0.0356P)^2^+6.1387P] where P=(Fo^2^+2Fc^2^)/3'
_refine_ls_weighting_scheme calc
_refine_ls_wR_factor_gt 0.1382
_refine_ls_wR_factor_ref 0.1628
_reflns_number_gt 6682
_reflns_number_total 10365
_reflns_threshold_expression >2sigma(I)
_cod_data_source_file om070083t-file001.cif
_cod_data_source_block may2006
_cod_original_cell_volume 4019.8(9)
_cod_database_code 4073119

loop_
_symmetry_equiv_pos_as_xyz
'x, y, z'
'-x, -y, -z'

loop_
_atom_site_label
_atom_site_type_symbol
_atom_site_fract_x
_atom_site_fract_y
_atom_site_fract_z
_atom_site_U_iso_or_equiv
_atom_site_adp_type
_atom_site_occupancy
_atom_site_symmetry_multiplicity
_atom_site_calc_flag
_atom_site_refinement_flags
_atom_site_disorder_assembly
_atom_site_disorder_group
Ca Ca 0.39027(8) 0.14832(5) 0.26445(5) 0.0328(3) Uani 1 1 d . . .
B B 0.3625(6) 0.2681(3) 0.3523(3) 0.0424(16) Uani 1 1 d . . .
H1B H 0.288(4) 0.207(3) 0.332(3) 0.057(14) Uiso 1 1 d . . .
H1A H 0.447(4) 0.246(2) 0.370(2) 0.046(13) Uiso 1 1 d . . .
O O 0.3414(3) 0.05698(18) 0.32445(19) 0.0445(9) Uani 1 1 d . . .
N1 N 0.2973(3) 0.0975(2) 0.1387(2) 0.0322(10) Uani 1 1 d . . .
N2 N 0.5423(3) 0.1098(2) 0.2183(2) 0.0341(10) Uani 1 1 d . . .
C1 C 0.3202(4) 0.0356(3) 0.0980(3) 0.0374(13) Uani 1 1 d . . .
C2 C 0.4223(4) 0.0088(3) 0.1152(3) 0.0395(13) Uani 1 1 d . . .
H2 H 0.4202 -0.0419 0.089 0.047 Uiso 1 1 calc R . .
C3 C 0.5259(4) 0.0452(3) 0.1647(3) 0.0370(13) Uani 1 1 d . . .
C4 C 0.2352(4) -0.0113(3) 0.0267(3) 0.0498(15) Uani 1 1 d . . .
H4A H 0.1582 -0.0059 0.0315 0.075 Uiso 1 1 calc R . .
H4B H 0.242 -0.0645 0.0187 0.075 Uiso 1 1 calc R . .
H4C H 0.2509 0.0062 -0.0161 0.075 Uiso 1 1 calc R . .
C5 C 0.6268(4) 0.0062(3) 0.1541(3) 0.0501(15) Uani 1 1 d . . .
H5A H 0.6892 0.0424 0.1495 0.075 Uiso 1 1 calc R . .
H5B H 0.6039 -0.0359 0.1086 0.075 Uiso 1 1 calc R . .
H5C H 0.6518 -0.013 0.1975 0.075 Uiso 1 1 calc R . .
C6 C 0.1972(4) 0.1257(2) 0.1119(3) 0.0332(12) Uani 1 1 d . . .
C7 C 0.2055(4) 0.1782(3) 0.0695(3) 0.0418(13) Uani 1 1 d . . .
C8 C 0.1110(5) 0.2104(3) 0.0514(3) 0.0520(15) Uani 1 1 d . . .
H8 H 0.1146 0.2458 0.0225 0.062 Uiso 1 1 calc R . .
C9 C 0.0131(5) 0.1930(3) 0.0739(3) 0.0502(15) Uani 1 1 d . . .
H9 H -0.0495 0.2165 0.0612 0.06 Uiso 1 1 calc R . .
C10 C 0.0064(4) 0.1411(3) 0.1150(3) 0.0469(14) Uani 1 1 d . . .
H10 H -0.0616 0.1289 0.1305 0.056 Uiso 1 1 calc R . .
C11 C 0.0970(4) 0.1065(3) 0.1343(3) 0.0375(13) Uani 1 1 d . . .
C12 C 0.3109(5) 0.1988(3) 0.0423(3) 0.0551(16) Uani 1 1 d . . .
H12 H 0.3708 0.1732 0.0639 0.066 Uiso 1 1 calc R . .
C13 C 0.2877(6) 0.1717(4) -0.0435(4) 0.083(2) Uani 1 1 d . . .
H13A H 0.3573 0.1852 -0.0597 0.124 Uiso 1 1 calc R . .
H13B H 0.2284 0.1958 -0.0657 0.124 Uiso 1 1 calc R . .
H13C H 0.2627 0.1169 -0.0597 0.124 Uiso 1 1 calc R . .
C14 C 0.3569(5) 0.2836(3) 0.0662(3) 0.0702(19) Uani 1 1 d . . .
H14A H 0.4257 0.2938 0.0479 0.105 Uiso 1 1 calc R . .
H14B H 0.375 0.3016 0.1209 0.105 Uiso 1 1 calc R . .
H14C H 0.2996 0.3097 0.045 0.105 Uiso 1 1 calc R . .
C15 C 0.0833(4) 0.0473(3) 0.1776(3) 0.0453(14) Uani 1 1 d . . .
H15 H 0.1583 0.0318 0.1904 0.054 Uiso 1 1 calc R . .
C16 C 0.0483(5) 0.0778(3) 0.2502(3) 0.0581(16) Uani 1 1 d . . .
H16A H 0.0419 0.0384 0.2766 0.087 Uiso 1 1 calc R . .
H16B H -0.0251 0.0935 0.2391 0.087 Uiso 1 1 calc R . .
H16C H 0.1055 0.1212 0.2819 0.087 Uiso 1 1 calc R . .
C17 C -0.0032(5) -0.0230(3) 0.1296(3) 0.0696(19) Uani 1 1 d . . .
H17A H -0.0093 -0.0604 0.1583 0.104 Uiso 1 1 calc R . .
H17B H 0.0219 -0.0443 0.0842 0.104 Uiso 1 1 calc R . .
H17C H -0.0773 -0.009 0.1158 0.104 Uiso 1 1 calc R . .
C18 C 0.6574(4) 0.1465(3) 0.2562(3) 0.0371(13) Uani 1 1 d . . .
C19 C 0.7076(5) 0.2058(3) 0.2302(3) 0.0450(14) Uani 1 1 d . . .
C20 C 0.8195(5) 0.2404(3) 0.2660(3) 0.0529(16) Uani 1 1 d . . .
H20 H 0.8562 0.2792 0.2489 0.063 Uiso 1 1 calc R . .
C21 C 0.8773(5) 0.2196(3) 0.3253(4) 0.0569(17) Uani 1 1 d . . .
H21 H 0.9538 0.2434 0.348 0.068 Uiso 1 1 calc R . .
C22 C 0.8259(5) 0.1644(3) 0.3525(3) 0.0502(15) Uani 1 1 d . . .
H22 H 0.8663 0.1517 0.3946 0.06 Uiso 1 1 calc R . .
C23 C 0.7139(4) 0.1270(3) 0.3178(3) 0.0395(13) Uani 1 1 d . . .
C24 C 0.6425(5) 0.2298(3) 0.1660(3) 0.0518(15) Uani 1 1 d . . .
H24 H 0.5611 0.2224 0.1688 0.062 Uiso 1 1 calc R . .
C25 C 0.6482(6) 0.1804(3) 0.0895(3) 0.0742(19) Uani 1 1 d . . .
H25A H 0.6044 0.1974 0.0495 0.111 Uiso 1 1 calc R . .
H25B H 0.6166 0.1278 0.0849 0.111 Uiso 1 1 calc R . .
H25C H 0.7274 0.1846 0.0854 0.111 Uiso 1 1 calc R . .
C26 C 0.6796(6) 0.3135(3) 0.1703(4) 0.081(2) Uani 1 1 d . . .
H26A H 0.634 0.3257 0.1275 0.121 Uiso 1 1 calc R . .
H26B H 0.7599 0.3233 0.1691 0.121 Uiso 1 1 calc R . .
H26C H 0.6685 0.3449 0.217 0.121 Uiso 1 1 calc R . .
C27 C 0.6589(4) 0.0686(3) 0.3514(3) 0.0419(13) Uani 1 1 d . . .
H27 H 0.5866 0.0412 0.3148 0.05 Uiso 1 1 calc R . .
C28 C 0.6280(5) 0.1077(3) 0.4236(3) 0.0518(15) Uani 1 1 d . . .
H28A H 0.5816 0.145 0.4138 0.078 Uiso 1 1 calc R . .
H28B H 0.6974 0.133 0.4617 0.078 Uiso 1 1 calc R . .
H28C H 0.5851 0.0701 0.4417 0.078 Uiso 1 1 calc R . .
C29 C 0.7305(5) 0.0101(3) 0.3655(3) 0.0632(17) Uani 1 1 d . . .
H29A H 0.7491 -0.015 0.3187 0.095 Uiso 1 1 calc R . .
H29B H 0.6878 -0.0274 0.3837 0.095 Uiso 1 1 calc R . .
H29C H 0.8006 0.0349 0.4031 0.095 Uiso 1 1 calc R . .
C30 C 0.3330(5) 0.3336(3) 0.4154(3) 0.0532(15) Uani 1 1 d . . .
H30 H 0.3344 0.3155 0.4615 0.064 Uiso 1 1 calc R . .
C31 C 0.2133(5) 0.3460(3) 0.3872(3) 0.0575(16) Uani 1 1 d . . .
H31A H 0.1588 0.3011 0.386 0.069 Uiso 1 1 calc R . .
H31B H 0.199 0.3894 0.4238 0.069 Uiso 1 1 calc R . .
C32 C 0.1890(5) 0.3605(4) 0.3110(3) 0.0677(18) Uani 1 1 d . . .
H32A H 0.2179 0.4144 0.3169 0.081 Uiso 1 1 calc R . .
H32B H 0.1058 0.3513 0.292 0.081 Uiso 1 1 calc R . .
C33 C 0.2391(5) 0.3137(3) 0.2517(3) 0.0605(17) Uani 1 1 d . . .
H33A H 0.2404 0.3393 0.2112 0.073 Uiso 1 1 calc R . .
H33B H 0.188 0.2641 0.2295 0.073 Uiso 1 1 calc R . .
C34 C 0.3586(5) 0.3004(3) 0.2795(3) 0.0452(14) Uani 1 1 d . . .
H34 H 0.378(4) 0.262(3) 0.235(3) 0.054(15) Uiso 1 1 d . . .
C35 C 0.4538(5) 0.3712(3) 0.3006(4) 0.0684(18) Uani 1 1 d . . .
H35A H 0.5282 0.3555 0.3108 0.082 Uiso 1 1 calc R . .
H35B H 0.45 0.3928 0.2572 0.082 Uiso 1 1 calc R . .
C36 C 0.4466(5) 0.4323(3) 0.3688(4) 0.0705(19) Uani 1 1 d . . .
H36A H 0.5189 0.4692 0.3858 0.085 Uiso 1 1 calc R . .
H36B H 0.3856 0.4594 0.3534 0.085 Uiso 1 1 calc R . .
C37 C 0.4237(5) 0.4030(3) 0.4347(3) 0.0626(17) Uani 1 1 d . . .
H37A H 0.4952 0.3919 0.4608 0.075 Uiso 1 1 calc R . .
H37B H 0.402 0.4437 0.4705 0.075 Uiso 1 1 calc R . .
C38 C 0.3275(5) -0.0238(3) 0.2944(3) 0.0588(16) Uani 1 1 d . . .
H38A H 0.3766 -0.036 0.2588 0.071 Uiso 1 1 calc R . .
H38B H 0.2477 -0.046 0.2682 0.071 Uiso 1 1 calc R . .
C39 C 0.3622(5) -0.0530(3) 0.3614(4) 0.074(2) Uani 1 1 d . . .
H39A H 0.4441 -0.0548 0.3712 0.089 Uiso 1 1 calc R . .
H39B H 0.3186 -0.1041 0.3538 0.089 Uiso 1 1 calc R . .
C40 C 0.3355(5) 0.0032(4) 0.4259(4) 0.077(2) Uani 1 1 d . . .
H40A H 0.2706 -0.0199 0.4425 0.092 Uiso 1 1 calc R . .
H40B H 0.4019 0.0207 0.4689 0.092 Uiso 1 1 calc R . .
C41 C 0.3063(5) 0.0678(3) 0.3942(3) 0.0599(16) Uani 1 1 d . . .
H41A H 0.2237 0.0674 0.3857 0.072 Uiso 1 1 calc R . .
H41B H 0.3468 0.1167 0.4292 0.072 Uiso 1 1 calc R . .
Ca1B Ca 0.12980(8) 0.67929(5) 0.30831(6) 0.0338(3) Uani 1 1 d . A 1
H1Y H 0.146(4) 0.804(2) 0.373(3) 0.054(14) Uiso 1 1 d . B 1
H1X H 0.075(3) 0.772(2) 0.270(2) 0.037(12) Uiso 1 1 d . C 1
B1B B 0.0592(5) 0.8035(3) 0.3320(4) 0.0452(17) Uani 1 1 d . A 1
O1B O 0.1985(3) 0.64952(17) 0.41875(18) 0.0410(9) Uani 1 1 d . A 1
N1B N 0.0292(3) 0.5621(2) 0.2317(2) 0.0317(10) Uani 1 1 d . A 1
N2B N 0.2610(3) 0.6515(2) 0.2373(2) 0.0312(10) Uani 1 1 d . A 1
C1B C 0.0786(4) 0.5071(3) 0.2014(3) 0.0327(12) Uani 1 1 d . A 1
C2B C 0.1932(4) 0.5160(3) 0.1972(3) 0.0336(12) Uani 1 1 d . A 1
H2B H 0.2209 0.4703 0.1856 0.04 Uiso 1 1 calc R A 1
C3B C 0.2736(4) 0.5815(3) 0.2073(3) 0.0353(13) Uani 1 1 d . A 1
C4B C 0.0095(4) 0.4283(2) 0.1630(3) 0.0438(14) Uani 1 1 d . A 1
H4B1 H -0.0491 0.4173 0.1899 0.066 Uiso 1 1 calc R A 1
H4B2 H 0.0596 0.3913 0.1633 0.066 Uiso 1 1 calc R A 1
H4B3 H -0.0264 0.4257 0.1112 0.066 Uiso 1 1 calc R A 1
C5B C 0.3789(4) 0.5681(3) 0.1786(3) 0.0511(15) Uani 1 1 d . A 1
H5B1 H 0.3822 0.5917 0.1375 0.077 Uiso 1 1 calc R A 1
H5B2 H 0.376 0.5138 0.1604 0.077 Uiso 1 1 calc R A 1
H5B3 H 0.4464 0.5903 0.2193 0.077 Uiso 1 1 calc R A 1
C6B C -0.0928(4) 0.5478(2) 0.2161(3) 0.0338(12) Uani 1 1 d . A 1
C7B C -0.1553(4) 0.5501(3) 0.1460(3) 0.0401(13) Uani 1 1 d . A 1
C8B C -0.2734(5) 0.5368(3) 0.1334(3) 0.0566(16) Uani 1 1 d . A 1
H8B H -0.3173 0.5377 0.0864 0.068 Uiso 1 1 calc R A 1
C9B C -0.3274(5) 0.5225(3) 0.1873(4) 0.0614(17) Uani 1 1 d . A 1
H9B H -0.408 0.5122 0.1767 0.074 Uiso 1 1 calc R A 1
C10B C -0.2663(5) 0.5229(3) 0.2563(4) 0.0512(15) Uani 1 1 d . A 1
H10B H -0.3049 0.5138 0.2934 0.061 Uiso 1 1 calc R A 1
C11B C -0.1475(4) 0.5368(3) 0.2727(3) 0.0380(13) Uani 1 1 d . A 1
C12B C -0.0973(5) 0.5687(3) 0.0873(3) 0.0476(14) Uani 1 1 d . A 1
H12B H -0.0165 0.5629 0.1014 0.057 Uiso 1 1 calc R A 1
C13B C -0.0978(6) 0.6507(3) 0.0860(4) 0.0716(19) Uani 1 1 d . A 1
H13D H -0.0585 0.6621 0.0481 0.107 Uiso 1 1 calc R A 1
H13E H -0.0589 0.6841 0.1353 0.107 Uiso 1 1 calc R A 1
H13F H -0.1762 0.6583 0.0736 0.107 Uiso 1 1 calc R A 1
C14B C -0.1492(6) 0.5167(4) 0.0087(3) 0.088(2) Uani 1 1 d . A 1
H14D H -0.1073 0.5313 -0.0267 0.132 Uiso 1 1 calc R A 1
H14E H -0.2288 0.521 -0.0065 0.132 Uiso 1 1 calc R A 1
H14F H -0.1448 0.4645 0.009 0.132 Uiso 1 1 calc R A 1
C15B C -0.0821(4) 0.5366(3) 0.3499(3) 0.0435(14) Uani 1 1 d . A 1
H15B H -0.0042 0.5664 0.358 0.052 Uiso 1 1 calc R A 1
C16B C -0.0687(5) 0.4568(3) 0.3537(3) 0.0549(15) Uani 1 1 d . A 1
H16D H -0.0258 0.4585 0.4037 0.082 Uiso 1 1 calc R A 1
H16E H -0.0279 0.4355 0.3162 0.082 Uiso 1 1 calc R A 1
H16F H -0.1438 0.4252 0.3435 0.082 Uiso 1 1 calc R A 1
C17B C -0.1335(5) 0.5742(3) 0.4138(3) 0.0652(18) Uani 1 1 d . A 1
H17D H -0.0872 0.5728 0.4618 0.098 Uiso 1 1 calc R A 1
H17E H -0.2108 0.5471 0.4071 0.098 Uiso 1 1 calc R A 1
H17F H -0.1354 0.6267 0.4135 0.098 Uiso 1 1 calc R A 1
C18B C 0.3468(4) 0.7139(3) 0.2382(3) 0.0357(12) Uani 1 1 d . A 1
C19B C 0.3285(4) 0.7531(3) 0.1838(3) 0.0421(13) Uani 1 1 d . A 1
C20B C 0.4119(5) 0.8122(3) 0.1852(3) 0.0564(16) Uani 1 1 d . A 1
H20B H 0.4009 0.8384 0.1476 0.068 Uiso 1 1 calc R A 1
C21B C 0.5107(5) 0.8333(3) 0.2408(4) 0.0570(16) Uani 1 1 d . A 1
H21B H 0.568 0.8731 0.2404 0.068 Uiso 1 1 calc R A 1
C22B C 0.5264(4) 0.7971(3) 0.2962(3) 0.0491(15) Uani 1 1 d . A 1
H22B H 0.5936 0.8131 0.3349 0.059 Uiso 1 1 calc R A 1
C23B C 0.4453(4) 0.7372(3) 0.2967(3) 0.0372(13) Uani 1 1 d . A 1
C24B C 0.2198(5) 0.7326(3) 0.1224(3) 0.0558(16) Uani 1 1 d . A 1
H24B H 0.1675 0.6917 0.132 0.067 Uiso 1 1 calc R A 1
C25B C 0.2429(6) 0.7035(4) 0.0455(4) 0.090(2) Uani 1 1 d . A 1
H25D H 0.1715 0.6906 0.0075 0.135 Uiso 1 1 calc R A 1
H25E H 0.277 0.6585 0.0443 0.135 Uiso 1 1 calc R A 1
H25F H 0.2952 0.7425 0.0353 0.135 Uiso 1 1 calc R A 1
C26B C 0.1604(5) 0.8007(3) 0.1237(4) 0.0695(19) Uani 1 1 d . A 1
H26D H 0.1444 0.8186 0.1731 0.104 Uiso 1 1 calc R A 1
H26E H 0.0892 0.7857 0.0853 0.104 Uiso 1 1 calc R A 1
H26F H 0.2098 0.8412 0.1134 0.104 Uiso 1 1 calc R A 1
C27B C 0.4654(4) 0.7007(3) 0.3606(3) 0.0397(13) Uani 1 1 d . A 1
H27B H 0.4019 0.6568 0.3496 0.048 Uiso 1 1 calc R A 1
C28B C 0.4619(5) 0.7548(3) 0.4344(3) 0.0631(17) Uani 1 1 d . A 1
H28D H 0.4743 0.7297 0.4747 0.095 Uiso 1 1 calc R A 1
H28E H 0.3877 0.7701 0.43 0.095 Uiso 1 1 calc R A 1
H28F H 0.5215 0.7995 0.4459 0.095 Uiso 1 1 calc R A 1
C29B C 0.5763(5) 0.6703(3) 0.3693(3) 0.0628(17) Uani 1 1 d . A 1
H29D H 0.5839 0.6469 0.411 0.094 Uiso 1 1 calc R A 1
H29E H 0.6404 0.7118 0.3794 0.094 Uiso 1 1 calc R A 1
H29F H 0.5754 0.6326 0.323 0.094 Uiso 1 1 calc R A 1
C30B C 0.0232(4) 0.8841(3) 0.3321(4) 0.0562(17) Uani 1 1 d . A 1
H30B H 0.086 0.9165 0.3206 0.067 Uiso 1 1 calc R A 1
C31B C -0.0829(5) 0.8706(3) 0.2684(3) 0.0579(17) Uani 1 1 d . A 1
H31C H -0.1069 0.9195 0.2687 0.069 Uiso 1 1 calc R A 1
H31D H -0.0622 0.8519 0.2201 0.069 Uiso 1 1 calc R A 1
C32B C -0.1829(4) 0.8151(3) 0.2727(3) 0.0537(15) Uani 1 1 d . A 1
H32C H -0.2386 0.8006 0.2239 0.064 Uiso 1 1 calc R A 1
H32D H -0.2201 0.8409 0.311 0.064 Uiso 1 1 calc R A 1
C33B C -0.1530(4) 0.7435(3) 0.2917(3) 0.0493(15) Uani 1 1 d . A 1
H33C H -0.1436 0.7086 0.2457 0.059 Uiso 1 1 calc R A 1
H33D H -0.2177 0.7186 0.3072 0.059 Uiso 1 1 calc R A 1
C34B C -0.0458(4) 0.7552(3) 0.3534(3) 0.0381(13) Uani 1 1 d . A 1
H34B H -0.029(3) 0.701(2) 0.352(2) 0.032(12) Uiso 1 1 d . D 1
C35B C -0.0554(5) 0.7953(3) 0.4321(3) 0.0554(16) Uani 1 1 d . A 1
H35C H -0.1203 0.7666 0.4442 0.066 Uiso 1 1 calc R A 1
H35D H 0.014 0.7942 0.4685 0.066 Uiso 1 1 calc R A 1
C36B C -0.0711(5) 0.8769(3) 0.4426(3) 0.0640(18) Uani 1 1 d . A 1
H36C H -0.1506 0.8772 0.419 0.077 Uiso 1 1 calc R A 1
H36D H -0.0584 0.9012 0.4968 0.077 Uiso 1 1 calc R A 1
C37B C 0.0074(5) 0.9234(3) 0.4097(4) 0.070(2) Uani 1 1 d . A 1
H37C H 0.0827 0.9389 0.4449 0.084 Uiso 1 1 calc R A 1
H37D H -0.0224 0.9698 0.4063 0.084 Uiso 1 1 calc R A 1
C38B C 0.2437(5) 0.5818(3) 0.4247(3) 0.0474(14) Uani 1 1 d . A 1
H38C H 0.3223 0.5867 0.4178 0.057 Uiso 1 1 calc R A 1
H38D H 0.1964 0.537 0.3864 0.057 Uiso 1 1 calc R A 1
C39B C 0.2408(5) 0.5749(3) 0.5016(3) 0.0537(16) Uani 1 1 d . A 1
H39C H 0.3021 0.5497 0.5208 0.064 Uiso 1 1 calc R A 1
H39D H 0.1668 0.5463 0.5024 0.064 Uiso 1 1 calc R A 1
C40B C 0.2587(5) 0.6563(3) 0.5468(3) 0.0525(15) Uani 1 1 d . A 1
H40C H 0.2302 0.6604 0.593 0.063 Uiso 1 1 calc R A 1
H40D H 0.3397 0.6804 0.5602 0.063 Uiso 1 1 calc R A 1
C41B C 0.1901(5) 0.6901(3) 0.4935(3) 0.0476(14) Uani 1 1 d . A 1
H41C H 0.1102 0.6838 0.4977 0.057 Uiso 1 1 calc R A 1
H41D H 0.2208 0.7446 0.5038 0.057 Uiso 1 1 calc R A 1

loop_
_atom_site_aniso_label
_atom_site_aniso_U_11
_atom_site_aniso_U_22
_atom_site_aniso_U_33
_atom_site_aniso_U_23
_atom_site_aniso_U_13
_atom_site_aniso_U_12
Ca 0.0346(6) 0.0315(6) 0.0322(6) 0.0066(5) 0.0067(5) 0.0103(5)
B 0.052(4) 0.040(4) 0.032(4) 0.002(3) 0.006(3) 0.021(3)
O 0.049(2) 0.042(2) 0.046(2) 0.0184(18) 0.0103(18) 0.0081(17)
N1 0.039(3) 0.026(2) 0.030(2) 0.0076(19) 0.0072(19) 0.0058(19)
N2 0.029(2) 0.032(2) 0.039(3) 0.006(2) 0.0065(19) 0.0037(19)
C1 0.045(3) 0.030(3) 0.039(3) 0.012(3) 0.012(3) 0.003(3)
C2 0.044(3) 0.030(3) 0.041(3) 0.005(2) 0.006(3) 0.004(3)
C3 0.041(3) 0.031(3) 0.044(3) 0.012(3) 0.019(3) 0.008(3)
C4 0.055(4) 0.042(3) 0.043(4) 0.000(3) 0.001(3) 0.012(3)
C5 0.046(3) 0.041(3) 0.063(4) 0.004(3) 0.019(3) 0.017(3)
C6 0.039(3) 0.027(3) 0.028(3) 0.005(2) -0.001(2) 0.007(2)
C7 0.054(4) 0.039(3) 0.035(3) 0.016(3) 0.009(3) 0.010(3)
C8 0.061(4) 0.048(4) 0.054(4) 0.029(3) 0.006(3) 0.018(3)
C9 0.048(4) 0.055(4) 0.049(4) 0.020(3) 0.000(3) 0.020(3)
C10 0.040(3) 0.049(4) 0.050(4) 0.017(3) 0.002(3) 0.007(3)
C11 0.038(3) 0.038(3) 0.033(3) 0.011(2) -0.003(2) 0.007(3)
C12 0.061(4) 0.055(4) 0.063(5) 0.036(3) 0.017(3) 0.016(3)
C13 0.104(6) 0.065(4) 0.086(6) 0.015(4) 0.048(4) 0.010(4)
C14 0.075(5) 0.069(5) 0.059(4) 0.020(3) 0.011(3) -0.012(4)
C15 0.041(3) 0.052(4) 0.047(4) 0.023(3) 0.007(3) 0.010(3)
C16 0.065(4) 0.060(4) 0.048(4) 0.019(3) 0.005(3) 0.009(3)
C17 0.088(5) 0.049(4) 0.066(5) 0.016(3) 0.017(4) -0.004(4)
C18 0.035(3) 0.029(3) 0.050(4) 0.004(3) 0.020(3) 0.011(3)
C19 0.045(4) 0.033(3) 0.055(4) 0.002(3) 0.019(3) 0.005(3)
C20 0.046(4) 0.045(4) 0.064(4) 0.003(3) 0.023(3) 0.000(3)
C21 0.033(3) 0.054(4) 0.069(5) -0.007(3) 0.015(3) -0.001(3)
C22 0.038(4) 0.050(4) 0.057(4) 0.005(3) 0.008(3) 0.010(3)
C23 0.035(3) 0.034(3) 0.047(4) 0.001(3) 0.014(3) 0.007(3)
C24 0.060(4) 0.039(3) 0.060(4) 0.018(3) 0.025(3) 0.001(3)
C25 0.094(5) 0.071(5) 0.064(5) 0.018(4) 0.032(4) 0.013(4)
C26 0.083(5) 0.045(4) 0.111(6) 0.029(4) 0.013(4) -0.001(3)
C27 0.037(3) 0.036(3) 0.047(4) 0.003(3) 0.003(3) 0.009(3)
C28 0.054(4) 0.044(3) 0.058(4) 0.018(3) 0.008(3) 0.008(3)
C29 0.056(4) 0.046(4) 0.082(5) 0.014(3) -0.001(3) 0.020(3)
C30 0.053(4) 0.060(4) 0.042(4) 0.008(3) 0.002(3) 0.017(3)
C31 0.051(4) 0.069(4) 0.050(4) 0.004(3) 0.011(3) 0.024(3)
C32 0.063(4) 0.080(5) 0.059(5) 0.012(4) 0.004(3) 0.034(4)
C33 0.073(4) 0.048(4) 0.052(4) -0.001(3) 0.002(3) 0.023(3)
C34 0.060(4) 0.031(3) 0.042(4) 0.002(3) 0.009(3) 0.016(3)
C35 0.079(5) 0.045(4) 0.084(5) 0.020(3) 0.028(4) 0.007(3)
C36 0.077(5) 0.031(3) 0.091(5) -0.003(3) 0.021(4) 0.000(3)
C37 0.064(4) 0.057(4) 0.054(4) -0.004(3) 0.004(3) 0.013(3)
C38 0.058(4) 0.043(4) 0.073(5) 0.020(3) 0.008(3) 0.003(3)
C39 0.066(5) 0.056(4) 0.111(6) 0.051(4) 0.011(4) 0.008(4)
C40 0.052(4) 0.121(6) 0.078(5) 0.072(5) 0.011(4) 0.011(4)
C41 0.065(4) 0.075(4) 0.048(4) 0.030(3) 0.013(3) 0.020(3)
Ca1B 0.0359(6) 0.0309(6) 0.0352(7) 0.0073(5) 0.0104(5) 0.0083(5)
B1B 0.038(4) 0.039(4) 0.062(5) 0.016(3) 0.013(3) 0.011(3)
O1B 0.055(2) 0.034(2) 0.035(2) 0.0063(16) 0.0125(17) 0.0143(17)
N1B 0.032(3) 0.031(2) 0.035(3) 0.0099(19) 0.0106(19) 0.0075(19)
N2B 0.028(2) 0.030(2) 0.036(3) 0.0105(19) 0.0080(19) 0.0032(19)
C1B 0.038(3) 0.028(3) 0.032(3) 0.011(2) 0.004(2) 0.005(2)
C2B 0.034(3) 0.029(3) 0.040(3) 0.009(2) 0.013(2) 0.011(2)
C3B 0.031(3) 0.044(3) 0.033(3) 0.011(3) 0.005(2) 0.014(3)
C4B 0.046(3) 0.027(3) 0.055(4) 0.004(3) 0.011(3) 0.008(3)
C5B 0.040(3) 0.052(4) 0.057(4) 0.000(3) 0.019(3) 0.007(3)
C6B 0.039(3) 0.023(3) 0.043(4) 0.010(2) 0.016(3) 0.007(2)
C7B 0.040(3) 0.037(3) 0.044(4) 0.012(3) 0.007(3) 0.012(3)
C8B 0.045(4) 0.064(4) 0.058(4) 0.015(3) 0.004(3) 0.017(3)
C9B 0.037(4) 0.063(4) 0.084(5) 0.018(4) 0.011(4) 0.013(3)
C10B 0.048(4) 0.046(4) 0.068(5) 0.017(3) 0.032(3) 0.010(3)
C11B 0.037(3) 0.028(3) 0.050(4) 0.010(2) 0.012(3) 0.003(2)
C12B 0.051(4) 0.055(4) 0.034(4) 0.013(3) -0.001(3) 0.015(3)
C13B 0.089(5) 0.069(5) 0.071(5) 0.036(4) 0.025(4) 0.022(4)
C14B 0.105(6) 0.097(6) 0.047(4) 0.005(4) 0.008(4) 0.003(4)
C15B 0.048(3) 0.035(3) 0.048(4) 0.010(3) 0.019(3) 0.001(3)
C16B 0.064(4) 0.050(4) 0.057(4) 0.020(3) 0.020(3) 0.016(3)
C17B 0.097(5) 0.045(4) 0.066(4) 0.018(3) 0.046(4) 0.013(3)
C18B 0.036(3) 0.035(3) 0.040(3) 0.013(3) 0.014(3) 0.008(3)
C19B 0.038(3) 0.042(3) 0.050(4) 0.020(3) 0.011(3) 0.006(3)
C20B 0.056(4) 0.051(4) 0.072(5) 0.037(3) 0.019(4) 0.002(3)
C21B 0.046(4) 0.045(4) 0.080(5) 0.022(3) 0.016(3) -0.003(3)
C22B 0.037(3) 0.053(4) 0.058(4) 0.023(3) 0.009(3) 0.001(3)
C23B 0.031(3) 0.041(3) 0.042(4) 0.013(3) 0.011(3) 0.006(3)
C24B 0.058(4) 0.061(4) 0.047(4) 0.028(3) 0.001(3) -0.002(3)
C25B 0.107(6) 0.084(5) 0.069(5) 0.021(4) 0.001(4) 0.008(4)
C26B 0.060(4) 0.083(5) 0.068(5) 0.041(4) -0.002(3) 0.012(4)
C27B 0.031(3) 0.049(3) 0.036(3) 0.009(3) 0.005(2) 0.000(3)
C28B 0.061(4) 0.072(4) 0.054(4) 0.011(3) 0.017(3) 0.010(3)
C29B 0.066(4) 0.077(4) 0.053(4) 0.023(3) 0.014(3) 0.030(4)
C30B 0.036(3) 0.037(3) 0.105(5) 0.026(3) 0.030(3) 0.008(3)
C31B 0.056(4) 0.056(4) 0.086(5) 0.041(3) 0.035(4) 0.028(3)
C32B 0.043(4) 0.060(4) 0.063(4) 0.021(3) 0.012(3) 0.017(3)
C33B 0.044(3) 0.043(3) 0.061(4) 0.012(3) 0.016(3) 0.007(3)
C34B 0.041(3) 0.031(3) 0.048(4) 0.012(3) 0.017(3) 0.014(3)
C35B 0.064(4) 0.056(4) 0.053(4) 0.012(3) 0.023(3) 0.024(3)
C36B 0.071(4) 0.053(4) 0.063(4) -0.001(3) 0.020(3) 0.018(3)
C37B 0.054(4) 0.031(3) 0.114(6) -0.002(4) 0.016(4) 0.012(3)
C38B 0.058(4) 0.032(3) 0.057(4) 0.013(3) 0.016(3) 0.020(3)
C39B 0.058(4) 0.050(4) 0.068(4) 0.035(3) 0.024(3) 0.016(3)
C40B 0.064(4) 0.059(4) 0.040(4) 0.017(3) 0.017(3) 0.013(3)
C41B 0.063(4) 0.042(3) 0.039(4) 0.009(3) 0.013(3) 0.016(3)

loop_
_atom_type_symbol
_atom_type_description
_atom_type_scat_dispersion_real
_atom_type_scat_dispersion_imag
_atom_type_scat_source
C C 0.0033 0.0016 'International Tables Vol C Tables 4.2.6.8 and 6.1.1.4'
H H 0 0 'International Tables Vol C Tables 4.2.6.8 and 6.1.1.4'
B B 0.0013 0.0007 'International Tables Vol C Tables 4.2.6.8 and 6.1.1.4'
Ca Ca 0.2262 0.3064 'International Tables Vol C Tables 4.2.6.8 and 6.1.1.4'
N N 0.0061 0.0033 'International Tables Vol C Tables 4.2.6.8 and 6.1.1.4'
O O 0.0106 0.006 'International Tables Vol C Tables 4.2.6.8 and 6.1.1.4'

loop_
_geom_angle_atom_site_label_1
_geom_angle_atom_site_label_2
_geom_angle_atom_site_label_3
_geom_angle
N2 Ca O 102.57(13)
N2 Ca N1 81.36(14)
O Ca N1 105.56(13)
N2 Ca B 134.59(19)
O Ca B 102.30(17)
N1 Ca B 126.55(17)
N2 Ca H1B 163.2(13)
O Ca H1B 81.1(12)
N1 Ca H1B 113.7(12)
B Ca H1B 30.2(12)
N2 Ca H1A 112.4(11)
O Ca H1A 96.2(11)
N1 Ca H1A 151.2(11)
B Ca H1A 27.4(11)
H1B Ca H1A 50.8(16)
N2 Ca H34 104.3(12)
O Ca H34 152.8(12)
N1 Ca H34 83.0(12)
B Ca H34 54.4(12)
H1B Ca H34 71.9(17)
H1A Ca H34 69.4(16)
C34 B C30 105.8(4)
C34 B Ca 83.4(3)
C30 B Ca 169.3(4)
C34 B H1B 107(2)
C30 B H1B 113(2)
Ca B H1B 58(2)
C34 B H1A 113(2)
C30 B H1A 117(2)
Ca B H1A 63(2)
H1B B H1A 102(3)
C41 O C38 105.9(4)
C41 O Ca 127.5(3)
C38 O Ca 126.2(3)
C1 N1 C6 120.1(4)
C1 N1 Ca 121.3(3)
C6 N1 Ca 117.2(3)
C3 N2 C18 118.4(4)
C3 N2 Ca 120.0(3)
C18 N2 Ca 120.6(3)
N1 C1 C2 124.1(4)
N1 C1 C4 120.3(4)
C2 C1 C4 115.6(4)
C3 C2 C1 130.2(5)
C3 C2 H2 114.9
C1 C2 H2 114.9
N2 C3 C2 125.4(4)
N2 C3 C5 119.3(4)
C2 C3 C5 115.3(4)
C1 C4 H4A 109.5
C1 C4 H4B 109.5
H4A C4 H4B 109.5
C1 C4 H4C 109.5
H4A C4 H4C 109.5
H4B C4 H4C 109.5
C3 C5 H5A 109.5
C3 C5 H5B 109.5
H5A C5 H5B 109.5
C3 C5 H5C 109.5
H5A C5 H5C 109.5
H5B C5 H5C 109.5
C11 C6 C7 120.8(4)
C11 C6 N1 119.9(4)
C7 C6 N1 118.9(4)
C8 C7 C6 117.4(5)
C8 C7 C12 120.1(5)
C6 C7 C12 122.5(5)
C9 C8 C7 122.4(5)
C9 C8 H8 118.8
C7 C8 H8 118.8
C8 C9 C10 119.3(5)
C8 C9 H9 120.4
C10 C9 H9 120.4
C9 C10 C11 121.2(5)
C9 C10 H10 119.4
C11 C10 H10 119.4
C10 C11 C6 118.8(5)
C10 C11 C15 118.9(5)
C6 C11 C15 122.2(4)
C7 C12 C14 112.7(5)
C7 C12 C13 110.9(5)
C14 C12 C13 108.3(5)
C7 C12 H12 108.3
C14 C12 H12 108.3
C13 C12 H12 108.3
C12 C13 H13A 109.5
C12 C13 H13B 109.5
H13A C13 H13B 109.5
C12 C13 H13C 109.5
H13A C13 H13C 109.5
H13B C13 H13C 109.5
C12 C14 H14A 109.5
C12 C14 H14B 109.5
H14A C14 H14B 109.5
C12 C14 H14C 109.5
H14A C14 H14C 109.5
H14B C14 H14C 109.5
C16 C15 C11 112.2(4)
C16 C15 C17 109.5(4)
C11 C15 C17 111.1(4)
C16 C15 H15 108
C11 C15 H15 108
C17 C15 H15 108
C15 C16 H16A 109.5
C15 C16 H16B 109.5
H16A C16 H16B 109.5
C15 C16 H16C 109.5
H16A C16 H16C 109.5
H16B C16 H16C 109.5
C15 C17 H17A 109.5
C15 C17 H17B 109.5
H17A C17 H17B 109.5
C15 C17 H17C 109.5
H17A C17 H17C 109.5
H17B C17 H17C 109.5
C23 C18 C19 121.6(5)
C23 C18 N2 120.9(4)
C19 C18 N2 117.4(5)
C20 C19 C18 117.3(5)
C20 C19 C24 121.5(5)
C18 C19 C24 121.2(5)
C21 C20 C19 121.3(5)
C21 C20 H20 119.4
C19 C20 H20 119.4
C20 C21 C22 120.9(5)
C20 C21 H21 119.5
C22 C21 H21 119.5
C21 C22 C23 120.1(6)
C21 C22 H22 120
C23 C22 H22 120
C18 C23 C22 118.6(5)
C18 C23 C27 123.0(4)
C22 C23 C27 118.4(5)
C19 C24 C25 112.0(5)
C19 C24 C26 113.4(5)
C25 C24 C26 109.9(5)
C19 C24 H24 107
C25 C24 H24 107
C26 C24 H24 107
C24 C25 H25A 109.5
C24 C25 H25B 109.5
H25A C25 H25B 109.5
C24 C25 H25C 109.5
H25A C25 H25C 109.5
H25B C25 H25C 109.5
C24 C26 H26A 109.5
C24 C26 H26B 109.5
H26A C26 H26B 109.5
C24 C26 H26C 109.5
H26A C26 H26C 109.5
H26B C26 H26C 109.5
C29 C27 C23 114.1(4)
C29 C27 C28 110.2(5)
C23 C27 C28 110.2(4)
C29 C27 H27 107.4
C23 C27 H27 107.4
C28 C27 H27 107.4
C27 C28 H28A 109.5
C27 C28 H28B 109.5
H28A C28 H28B 109.5
C27 C28 H28C 109.5
H28A C28 H28C 109.5
H28B C28 H28C 109.5
C27 C29 H29A 109.5
C27 C29 H29B 109.5
H29A C29 H29B 109.5
C27 C29 H29C 109.5
H29A C29 H29C 109.5
H29B C29 H29C 109.5
C37 C30 C31 114.3(5)
C37 C30 B 108.9(5)
C31 C30 B 109.0(4)
C37 C30 H30 108.2
C31 C30 H30 108.2
B C30 H30 108.2
C32 C31 C30 115.9(5)
C32 C31 H31A 108.3
C30 C31 H31A 108.3
C32 C31 H31B 108.3
C30 C31 H31B 108.3
H31A C31 H31B 107.4
C31 C32 C33 116.4(5)
C31 C32 H32A 108.2
C33 C32 H32A 108.2
C31 C32 H32B 108.2
C33 C32 H32B 108.2
H32A C32 H32B 107.3
C32 C33 C34 115.4(5)
C32 C33 H33A 108.4
C34 C33 H33A 108.4
C32 C33 H33B 108.4
C34 C33 H33B 108.4
H33A C33 H33B 107.5
C33 C34 C35 115.0(5)
C33 C34 B 109.5(5)
C35 C34 B 108.0(5)
C33 C34 H34 107(3)
C35 C34 H34 105(3)
B C34 H34 112(3)
C36 C35 C34 113.9(5)
C36 C35 H35A 108.8
C34 C35 H35A 108.8
C36 C35 H35B 108.8
C34 C35 H35B 108.8
H35A C35 H35B 107.7
C37 C36 C35 114.4(5)
C37 C36 H36A 108.7
C35 C36 H36A 108.7
C37 C36 H36B 108.7
C35 C36 H36B 108.7
H36A C36 H36B 107.6
C30 C37 C36 115.9(5)
C30 C37 H37A 108.3
C36 C37 H37A 108.3
C30 C37 H37B 108.3
C36 C37 H37B 108.3
H37A C37 H37B 107.4
O C38 C39 104.8(5)
O C38 H38A 110.8
C39 C38 H38A 110.8
O C38 H38B 110.8
C39 C38 H38B 110.8
H38A C38 H38B 108.9
C38 C39 C40 104.7(5)
C38 C39 H39A 110.8
C40 C39 H39A 110.8
C38 C39 H39B 110.8
C40 C39 H39B 110.8
H39A C39 H39B 108.9
C41 C40 C39 104.8(5)
C41 C40 H40A 110.8
C39 C40 H40A 110.8
C41 C40 H40B 110.8
C39 C40 H40B 110.8
H40A C40 H40B 108.9
O C41 C40 106.4(5)
O C41 H41A 110.4
C40 C41 H41A 110.4
O C41 H41B 110.4
C40 C41 H41B 110.4
H41A C41 H41B 108.6
N2B Ca1B O1B 104.42(13)
N2B Ca1B N1B 82.18(13)
O1B Ca1B N1B 101.64(12)
N2B Ca1B B1B 124.17(18)
O1B Ca1B B1B 111.84(18)
N1B Ca1B B1B 127.28(18)
N2B Ca1B H1Y 117.1(11)
O1B Ca1B H1Y 90.6(12)
N1B Ca1B H1Y 154.0(12)
B1B Ca1B H1Y 27.8(12)
N2B Ca1B H1X 100.4(11)
O1B Ca1B H1X 140.1(11)
N1B Ca1B H1X 112.4(11)
B1B Ca1B H1X 29.3(11)
H1Y Ca1B H1X 50.0(15)
N2B Ca1B H34B 166.6(10)
O1B Ca1B H34B 87.4(10)
N1B Ca1B H34B 89.4(10)
B1B Ca1B H34B 54.3(11)
H1Y Ca1B H34B 68.2(15)
H1X Ca1B H34B 73.1(15)
C30B B1B C34B 105.0(4)
C30B B1B Ca1B 168.3(5)
C34B B1B Ca1B 83.9(3)
C30B B1B H1Y 117(2)
C34B B1B H1Y 110(2)
Ca1B B1B H1Y 65(2)
C30B B1B H1X 111.4(19)
C34B B1B H1X 111.7(19)
Ca1B B1B H1X 57.5(19)
H1Y B1B H1X 102(3)
C38B O1B C41B 108.3(4)
C38B O1B Ca1B 125.7(3)
C41B O1B Ca1B 125.6(3)
C1B N1B C6B 117.4(4)
C1B N1B Ca1B 123.5(3)
C6B N1B Ca1B 119.2(3)
C3B N2B C18B 118.6(4)
C3B N2B Ca1B 123.5(3)
C18B N2B Ca1B 116.9(3)
N1B C1B C2B 124.7(4)
N1B C1B C4B 120.5(4)
C2B C1B C4B 114.7(4)
C3B C2B C1B 130.8(4)
C3B C2B H2B 114.6
C1B C2B H2B 114.6
N2B C3B C2B 124.8(4)
N2B C3B C5B 120.0(4)
C2B C3B C5B 115.1(4)
C11B C6B C7B 120.9(5)
C11B C6B N1B 119.4(4)
C7B C6B N1B 119.5(4)
C8B C7B C6B 117.8(5)
C8B C7B C12B 120.7(5)
C6B C7B C12B 121.4(4)
C9B C8B C7B 121.5(6)
C9B C8B H8B 119.3
C7B C8B H8B 119.3
C10B C9B C8B 120.6(6)
C10B C9B H9B 119.7
C8B C9B H9B 119.7
C9B C10B C11B 120.6(5)
C9B C10B H10B 119.7
C11B C10B H10B 119.7
C10B C11B C6B 118.5(5)
C10B C11B C15B 119.3(5)
C6B C11B C15B 122.1(4)
C7B C12B C14B 113.4(5)
C7B C12B C13B 110.5(4)
C14B C12B C13B 109.5(5)
C7B C12B H12B 107.7
C14B C12B H12B 107.7
C13B C12B H12B 107.7
C12B C13B H13D 109.5
C12B C13B H13E 109.5
H13D C13B H13E 109.5
C12B C13B H13F 109.5
H13D C13B H13F 109.5
H13E C13B H13F 109.5
C12B C14B H14D 109.5
C12B C14B H14E 109.5
H14D C14B H14E 109.5
C12B C14B H14F 109.5
H14D C14B H14F 109.5
H14E C14B H14F 109.5
C11B C15B C16B 111.4(4)
C11B C15B C17B 113.5(5)
C16B C15B C17B 110.2(4)
C11B C15B H15B 107.1
C16B C15B H15B 107.1
C17B C15B H15B 107.1
C15B C16B H16D 109.5
C15B C16B H16E 109.5
H16D C16B H16E 109.5
C15B C16B H16F 109.5
H16D C16B H16F 109.5
H16E C16B H16F 109.5
C15B C17B H17D 109.5
C15B C17B H17E 109.5
H17D C17B H17E 109.5
C15B C17B H17F 109.5
H17D C17B H17F 109.5
H17E C17B H17F 109.5
C19B C18B C23B 120.4(4)
C19B C18B N2B 119.8(4)
C23B C18B N2B 119.7(4)
C20B C19B C18B 119.1(5)
C20B C19B C24B 118.9(5)
C18B C19B C24B 122.0(5)
C21B C20B C19B 120.7(5)
C21B C20B H20B 119.7
C19B C20B H20B 119.7
C22B C21B C20B 120.2(5)
C22B C21B H21B 119.9
C20B C21B H21B 119.9
C21B C22B C23B 121.0(5)
C21B C22B H22B 119.5
C23B C22B H22B 119.5
C22B C23B C18B 118.5(5)
C22B C23B C27B 118.7(5)
C18B C23B C27B 122.7(4)
C25B C24B C19B 111.5(5)
C25B C24B C26B 109.9(5)
C19B C24B C26B 110.8(5)
C25B C24B H24B 108.2
C19B C24B H24B 108.2
C26B C24B H24B 108.2
C24B C25B H25D 109.5
C24B C25B H25E 109.5
H25D C25B H25E 109.5
C24B C25B H25F 109.5
H25D C25B H25F 109.5
H25E C25B H25F 109.5
C24B C26B H26D 109.5
C24B C26B H26E 109.5
H26D C26B H26E 109.5
C24B C26B H26F 109.5
H26D C26B H26F 109.5
H26E C26B H26F 109.5
C23B C27B C28B 111.1(4)
C23B C27B C29B 113.4(4)
C28B C27B C29B 109.9(4)
C23B C27B H27B 107.4
C28B C27B H27B 107.4
C29B C27B H27B 107.4
C27B C28B H28D 109.5
C27B C28B H28E 109.5
H28D C28B H28E 109.5
C27B C28B H28F 109.5
H28D C28B H28F 109.5
H28E C28B H28F 109.5
C27B C29B H29D 109.5
C27B C29B H29E 109.5
H29D C29B H29E 109.5
C27B C29B H29F 109.5
H29D C29B H29F 109.5
H29E C29B H29F 109.5
C37B C30B C31B 114.0(5)
C37B C30B B1B 110.5(5)
C31B C30B B1B 107.8(5)
C37B C30B H30B 108.1
C31B C30B H30B 108.1
B1B C30B H30B 108.1
C32B C31B C30B 114.9(5)
C32B C31B H31C 108.5
C30B C31B H31C 108.5
C32B C31B H31D 108.5
C30B C31B H31D 108.5
H31C C31B H31D 107.5
C31B C32B C33B 114.9(4)
C31B C32B H32C 108.5
C33B C32B H32C 108.5
C31B C32B H32D 108.5
C33B C32B H32D 108.5
H32C C32B H32D 107.5
C32B C33B C34B 115.4(4)
C32B C33B H33C 108.4
C34B C33B H33C 108.4
C32B C33B H33D 108.4
C34B C33B H33D 108.4
H33C C33B H33D 107.5
C33B C34B C35B 114.9(4)
C33B C34B B1B 108.8(5)
C35B C34B B1B 108.9(4)
C33B C34B H34B 105(2)
C35B C34B H34B 110(2)
B1B C34B H34B 109(2)
C36B C35B C34B 114.9(5)
C36B C35B H35C 108.5
C34B C35B H35C 108.5
C36B C35B H35D 108.5
C34B C35B H35D 108.5
H35C C35B H35D 107.5
C37B C36B C35B 114.3(5)
C37B C36B H36C 108.7
C35B C36B H36C 108.7
C37B C36B H36D 108.7
C35B C36B H36D 108.7
H36C C36B H36D 107.6
C36B C37B C30B 115.8(5)
C36B C37B H37C 108.3
C30B C37B H37C 108.3
C36B C37B H37D 108.3
C30B C37B H37D 108.3
H37C C37B H37D 107.4
O1B C38B C39B 105.7(4)
O1B C38B H38C 110.6
C39B C38B H38C 110.6
O1B C38B H38D 110.6
C39B C38B H38D 110.6
H38C C38B H38D 108.7
C38B C39B C40B 102.8(4)
C38B C39B H39C 111.2
C40B C39B H39C 111.2
C38B C39B H39D 111.2
C40B C39B H39D 111.2
H39C C39B H39D 109.1
C41B C40B C39B 102.0(4)
C41B C40B H40C 111.4
C39B C40B H40C 111.4
C41B C40B H40D 111.4
C39B C40B H40D 111.4
H40C C40B H40D 109.2
O1B C41B C40B 105.7(4)
O1B C41B H41C 110.6
C40B C41B H41C 110.6
O1B C41B H41D 110.6
C40B C41B H41D 110.6
H41C C41B H41D 108.7

loop_
_geom_bond_atom_site_label_1
_geom_bond_atom_site_label_2
_geom_bond_distance
Ca N2 2.325(4)
Ca O 2.326(3)
Ca N1 2.335(4)
Ca B 2.549(6)
Ca H1B 2.17(4)
Ca H1A 2.27(4)
Ca H34 2.33(5)
B C34 1.619(8)
B C30 1.622(8)
B H1B 1.28(5)
B H1A 1.17(4)
O C41 1.439(6)
O C38 1.449(6)
N1 C1 1.321(6)
N1 C6 1.445(6)
N2 C3 1.340(6)
N2 C18 1.446(6)
C1 C2 1.412(7)
C1 C4 1.526(7)
C2 C3 1.400(7)
C2 H2 0.95
C3 C5 1.533(6)
C4 H4A 0.98
C4 H4B 0.98
C4 H4C 0.98
C5 H5A 0.98
C5 H5B 0.98
C5 H5C 0.98
C6 C11 1.400(7)
C6 C7 1.404(6)
C7 C8 1.393(7)
C7 C12 1.512(7)
C8 C9 1.368(7)
C8 H8 0.95
C9 C10 1.376(7)
C9 H9 0.95
C10 C11 1.386(7)
C10 H10 0.95
C11 C15 1.526(7)
C12 C14 1.528(7)
C12 C13 1.535(8)
C12 H12 1
C13 H13A 0.98
C13 H13B 0.98
C13 H13C 0.98
C14 H14A 0.98
C14 H14B 0.98
C14 H14C 0.98
C15 C16 1.520(7)
C15 C17 1.535(7)
C15 H15 1
C16 H16A 0.98
C16 H16B 0.98
C16 H16C 0.98
C17 H17A 0.98
C17 H17B 0.98
C17 H17C 0.98
C18 C23 1.385(7)
C18 C19 1.420(7)
C19 C20 1.397(7)
C19 C24 1.511(7)
C20 C21 1.369(8)
C20 H20 0.95
C21 C22 1.381(7)
C21 H21 0.95
C22 C23 1.406(7)
C22 H22 0.95
C23 C27 1.523(7)
C24 C25 1.537(7)
C24 C26 1.539(7)
C24 H24 1
C25 H25A 0.98
C25 H25B 0.98
C25 H25C 0.98
C26 H26A 0.98
C26 H26B 0.98
C26 H26C 0.98
C27 C29 1.523(7)
C27 C28 1.527(7)
C27 H27 1
C28 H28A 0.98
C28 H28B 0.98
C28 H28C 0.98
C29 H29A 0.98
C29 H29B 0.98
C29 H29C 0.98
C30 C37 1.506(7)
C30 C31 1.527(7)
C30 H30 1
C31 C32 1.506(8)
C31 H31A 0.99
C31 H31B 0.99
C32 C33 1.526(7)
C32 H32A 0.99
C32 H32B 0.99
C33 C34 1.529(7)
C33 H33A 0.99
C33 H33B 0.99
C34 C35 1.552(7)
C34 H34 1.05(5)
C35 C36 1.529(8)
C35 H35A 0.99
C35 H35B 0.99
C36 C37 1.528(8)
C36 H36A 0.99
C36 H36B 0.99
C37 H37A 0.99
C37 H37B 0.99
C38 C39 1.500(8)
C38 H38A 0.99
C38 H38B 0.99
C39 C40 1.524(9)
C39 H39A 0.99
C39 H39B 0.99
C40 C41 1.516(8)
C40 H40A 0.99
C40 H40B 0.99
C41 H41A 0.99
C41 H41B 0.99
Ca1B N2B 2.314(4)
Ca1B O1B 2.314(3)
Ca1B N1B 2.340(4)
Ca1B B1B 2.543(6)
Ca1B H1Y 2.31(4)
Ca1B H1X 2.15(4)
Ca1B H34B 2.30(4)
B1B C30B 1.614(8)
B1B C34B 1.636(8)
B1B H1Y 1.19(5)
B1B H1X 1.25(4)
O1B C38B 1.459(5)
O1B C41B 1.464(6)
N1B C1B 1.327(5)
N1B C6B 1.440(6)
N2B C3B 1.333(6)
N2B C18B 1.450(6)
C1B C2B 1.409(6)
C1B C4B 1.523(6)
C2B C3B 1.408(6)
C2B H2B 0.95
C3B C5B 1.517(6)
C4B H4B1 0.98
C4B H4B2 0.98
C4B H4B3 0.98
C5B H5B1 0.98
C5B H5B2 0.98
C5B H5B3 0.98
C6B C11B 1.402(6)
C6B C7B 1.410(7)
C7B C8B 1.396(7)
C7B C12B 1.505(7)
C8B C9B 1.371(8)
C8B H8B 0.95
C9B C10B 1.371(8)
C9B H9B 0.95
C10B C11B 1.402(7)
C10B H10B 0.95
C11B C15B 1.524(7)
C12B C14B 1.530(7)
C12B C13B 1.530(7)
C12B H12B 1
C13B H13D 0.98
C13B H13E 0.98
C13B H13F 0.98
C14B H14D 0.98
C14B H14E 0.98
C14B H14F 0.98
C15B C16B 1.531(7)
C15B C17B 1.534(7)
C15B H15B 1
C16B H16D 0.98
C16B H16E 0.98
C16B H16F 0.98
C17B H17D 0.98
C17B H17E 0.98
C17B H17F 0.98
C18B C19B 1.393(7)
C18B C23B 1.409(7)
C19B C20B 1.387(7)
C19B C24B 1.525(7)
C20B C21B 1.383(8)
C20B H20B 0.95
C21B C22B 1.368(7)
C21B H21B 0.95
C22B C23B 1.392(7)
C22B H22B 0.95
C23B C27B 1.514(7)
C24B C25B 1.519(8)
C24B C26B 1.538(8)
C24B H24B 1
C25B H25D 0.98
C25B H25E 0.98
C25B H25F 0.98
C26B H26D 0.98
C26B H26E 0.98
C26B H26F 0.98
C27B C28B 1.527(7)
C27B C29B 1.531(7)
C27B H27B 1
C28B H28D 0.98
C28B H28E 0.98
C28B H28F 0.98
C29B H29D 0.98
C29B H29E 0.98
C29B H29F 0.98
C30B C37B 1.537(8)
C30B C31B 1.538(8)
C30B H30B 1
C31B C32B 1.518(7)
C31B H31C 0.99
C31B H31D 0.99
C32B C33B 1.529(7)
C32B H32C 0.99
C32B H32D 0.99
C33B C34B 1.532(7)
C33B H33C 0.99
C33B H33D 0.99
C34B C35B 1.532(7)
C34B H34B 1.06(4)
C35B C36B 1.525(7)
C35B H35C 0.99
C35B H35D 0.99
C36B C37B 1.520(8)
C36B H36C 0.99
C36B H36D 0.99
C37B H37C 0.99
C37B H37D 0.99
C38B C39B 1.494(7)
C38B H38C 0.99
C38B H38D 0.99
C39B C40B 1.516(7)
C39B H39C 0.99
C39B H39D 0.99
C40B C41B 1.492(7)
C40B H40C 0.99
C40B H40D 0.99
C41B H41C 0.99
C41B H41D 0.99
